data_4315534
loop_
_publ_author_name
'Ian A. Tonks'
'John E. Bercaw'

_publ_section_title
;
 (dme)MCl3(NNPh2) (dme = dimethoxyethane; M = Nb, Ta): A Versatile Synthon
 for [Ta=NNPh2] Hydrazido(2-) Complexes
;
_journal_name_full 'Inorganic Chemistry'
_journal_page_first 4648
_journal_page_last 4656
_journal_paper_doi 10.1021/ic1004193
_journal_volume 49
_journal_year 2010
_chemical_formula_moiety 'C50 H58 Cl N4 O2 Ta'
_chemical_formula_sum 'C50 H58 Cl N4 O2 Ta'
_chemical_formula_weight 963.40
_chemical_name_systematic
;
 ?
;
_space_group_IT_number 14
_symmetry_cell_setting monoclinic
_symmetry_space_group_name_Hall '-P 2ybc'
_symmetry_space_group_name_H-M 'P 1 21/c 1'
_atom_sites_solution_hydrogens difmap
_atom_sites_solution_primary direct
_atom_sites_solution_secondary difmap
_audit_creation_method SHELXL-97
_cell_angle_alpha 90.00
_cell_angle_beta 113.066(3)
_cell_angle_gamma 90.00
_cell_formula_units_Z 4
_cell_length_a 15.6102(8)
_cell_length_b 20.2128(10)
_cell_length_c 15.7963(8)
_cell_measurement_reflns_used 9888
_cell_measurement_temperature 100(2)
_cell_measurement_theta_max 39.73
_cell_measurement_theta_min 2.54
_cell_volume 4585.7(4)
_computing_cell_refinement 'Bruker SAINT-Plus v7.34A'
_computing_data_collection 'Bruker APEX2 v2.1-0'
_computing_data_reduction 'Bruker SAINT-Plus v7.34A'
_computing_molecular_graphics 'Bruker XP v5.1'
_computing_publication_material 'Bruker XCIF 2008'
_computing_structure_refinement 'SHELXL-97 (Sheldrick, 2008)'
_computing_structure_solution 'SHELXS-97 (Sheldrick, 2008)'
_diffrn_ambient_temperature 100(2)
_diffrn_measured_fraction_theta_full 0.907
_diffrn_measured_fraction_theta_max 0.907
_diffrn_measurement_device_type 'Bruker KAPPA APEX II'
_diffrn_measurement_method '\w scans; 18 settings'
_diffrn_radiation_monochromator graphite
_diffrn_radiation_source 'fine-focus sealed tube'
_diffrn_radiation_type MoK\a
_diffrn_radiation_wavelength 0.71073
_diffrn_reflns_av_R_equivalents 0.0352
_diffrn_reflns_av_sigmaI/netI 0.0290
_diffrn_reflns_limit_h_max 25
_diffrn_reflns_limit_h_min -27
_diffrn_reflns_limit_k_max 35
_diffrn_reflns_limit_k_min -36
_diffrn_reflns_limit_l_max 15
_diffrn_reflns_limit_l_min -28
_diffrn_reflns_number 173366
_diffrn_reflns_theta_full 40.11
_diffrn_reflns_theta_max 40.11
_diffrn_reflns_theta_min 1.73
_exptl_absorpt_coefficient_mu 2.498
_exptl_absorpt_correction_T_max 0.7479
_exptl_absorpt_correction_T_min 0.6219
_exptl_absorpt_correction_type multi-scan
_exptl_absorpt_process_details 'SADABS/2008-1, Bruker-AXS, Madison, WI'
_exptl_crystal_colour Orange
_exptl_crystal_density_diffrn 1.395
_exptl_crystal_density_method 'not measured'
_exptl_crystal_description Fragment
_exptl_crystal_F_000 1968
_exptl_crystal_size_max 0.28
_exptl_crystal_size_mid 0.18
_exptl_crystal_size_min 0.15
_refine_diff_density_max 2.328
_refine_diff_density_min -1.386
_refine_diff_density_rms 0.106
_refine_ls_extinction_method none
_refine_ls_goodness_of_fit_ref 1.718
_refine_ls_hydrogen_treatment refall
_refine_ls_matrix_type 'Full matrix'
_refine_ls_number_parameters 755
_refine_ls_number_reflns 25988
_refine_ls_number_restraints 0
_refine_ls_restrained_S_all 1.718
_refine_ls_R_factor_all 0.0414
_refine_ls_R_factor_gt 0.0250
_refine_ls_shift/su_max 0.002
_refine_ls_shift/su_mean 0.000
_refine_ls_structure_factor_coef Fsqd
_refine_ls_weighting_details w=1/s^2^(Fo^2^)
_refine_ls_weighting_scheme sigma
_refine_ls_wR_factor_gt 0.0380
_refine_ls_wR_factor_ref 0.0390
_reflns_number_gt 20737
_reflns_number_total 25988
_reflns_threshold_expression >2sigma(I)
_cod_data_source_file ic1004193_si_002_4.cif
_cod_data_source_block complex8
_cod_depositor_comments
;
The following automatic conversions were performed:

'_symmetry_cell_setting' value 'Monoclinic' changed to 'monoclinic'
according to the built-in table from CIF Core dictionary named
'cif_core.dic' version 2.4.1 from
2010-06-29.

'_refine_ls_weighting_scheme' value 'Sigma' changed to
'sigma' according to the built-in table from CIF Core dictionary
named 'cif_core.dic' version 2.4.1 from 2010-06-29.

Automatic conversion script
Id: cif_fix_values 1646 2011-03-28 12:23:43Z adriana 

The following automatic conversions were performed:

'_atom_sites_solution_primary' value 'Direct methods' was changed to
'direct'.

'_atom_sites_solution_secondary' value 'Difference Fourier map' was
changed to 'difmap'.

'_atom_sites_solution_hydrogens' value 'Difference Fourier map' was
changed to 'difmap'.

Automatic conversion script
Id: cif_fix_values 6452 2018-10-05 10:23:21Z andrius 
;
_cod_database_code 4315534

loop_
_symmetry_equiv_pos_as_xyz
'x, y, z'
'-x, y+1/2, -z+1/2'
'-x, -y, -z'
'x, -y-1/2, z-1/2'

loop_
_atom_site_label
_atom_site_type_symbol
_atom_site_fract_x
_atom_site_fract_y
_atom_site_fract_z
_atom_site_U_iso_or_equiv
_atom_site_adp_type
_atom_site_occupancy
_atom_site_symmetry_multiplicity
_atom_site_calc_flag
_atom_site_refinement_flags
_atom_site_disorder_assembly
_atom_site_disorder_group
Ta1 Ta 0.049630(3) 0.207068(2) 0.188388(2) 0.01150(1) Uani 1 1 d . . .
Cl1 Cl -0.010699(19) 0.290073(15) 0.258908(16) 0.01868(5) Uani 1 1 d . . .
O1 O 0.15333(5) 0.26067(4) 0.18318(4) 0.01430(15) Uani 1 1 d . . .
O2 O -0.06212(5) 0.14953(4) 0.13763(4) 0.01393(15) Uani 1 1 d . . .
N1 N 0.09459(6) 0.14382(5) 0.09629(5) 0.01255(17) Uani 1 1 d . . .
N2 N 0.11402(6) 0.15741(5) 0.28688(5) 0.01380(17) Uani 1 1 d . . .
N3 N 0.16234(7) 0.11526(5) 0.35574(5) 0.01784(19) Uani 1 1 d . . .
N4 N -0.02556(6) 0.26827(5) 0.05199(5) 0.01439(17) Uani 1 1 d . . .
C1 C 0.24178(7) 0.23880(6) 0.21543(6) 0.0138(2) Uani 1 1 d . . .
C2 C 0.31597(8) 0.28116(6) 0.26800(6) 0.0162(2) Uani 1 1 d . . .
C3 C 0.40412(8) 0.25264(6) 0.30766(7) 0.0186(2) Uani 1 1 d . . .
C4 C 0.42292(8) 0.18616(6) 0.29683(7) 0.0176(2) Uani 1 1 d . . .
C5 C 0.34970(8) 0.14814(6) 0.23797(7) 0.0159(2) Uani 1 1 d . . .
C6 C 0.25934(7) 0.17379(6) 0.19452(6) 0.0138(2) Uani 1 1 d . . .
C7 C 0.18810(7) 0.13448(6) 0.11999(6) 0.01322(19) Uani 1 1 d . . .
C8 C 0.21963(8) 0.08967(6) 0.07139(7) 0.0170(2) Uani 1 1 d . . .
C9 C 0.15638(8) 0.05237(6) 0.00084(7) 0.0174(2) Uani 1 1 d . . .
C10 C 0.06294(8) 0.06351(6) -0.02437(6) 0.0159(2) Uani 1 1 d . . .
C11 C 0.03183(7) 0.11058(6) 0.02170(6) 0.01289(19) Uani 1 1 d . . .
C12 C -0.06999(7) 0.12034(6) -0.01044(6) 0.01347(19) Uani 1 1 d . . .
C13 C -0.12483(7) 0.11221(6) -0.10520(6) 0.0147(2) Uani 1 1 d . . .
C14 C -0.22049(7) 0.11158(6) -0.13869(6) 0.0155(2) Uani 1 1 d . . .
C15 C -0.26234(8) 0.11548(6) -0.07440(6) 0.0163(2) Uani 1 1 d . . .
C16 C -0.21228(7) 0.12507(6) 0.01982(6) 0.0146(2) Uani 1 1 d . . .
C17 C -0.11488(7) 0.13217(6) 0.04987(6) 0.01326(19) Uani 1 1 d . . .
C18 C 0.29913(8) 0.35479(6) 0.28045(7) 0.0195(2) Uani 1 1 d . . .
C19 C 0.24904(11) 0.38805(7) 0.18613(8) 0.0255(3) Uani 1 1 d . . .
C20 C 0.39076(10) 0.39234(8) 0.32942(11) 0.0319(3) Uani 1 1 d . . .
C21 C 0.24005(10) 0.36309(7) 0.33809(8) 0.0243(3) Uani 1 1 d . . .
C22 C 0.52091(8) 0.15642(7) 0.34280(7) 0.0209(2) Uani 1 1 d . . .
C23 C 0.56526(10) 0.15326(10) 0.27227(9) 0.0338(3) Uani 1 1 d . . .
C24 C 0.51720(10) 0.08605(9) 0.37842(12) 0.0382(4) Uani 1 1 d . . .
C25 C 0.58248(10) 0.19779(9) 0.42602(9) 0.0317(3) Uani 1 1 d . . .
C26 C -0.28259(8) 0.10640(6) -0.24207(6) 0.0184(2) Uani 1 1 d . . .
C27 C -0.35267(11) 0.16380(9) -0.26898(9) 0.0328(3) Uani 1 1 d . . .
C28 C -0.33458(13) 0.04082(9) -0.26149(9) 0.0389(4) Uani 1 1 d . . .
C29 C -0.22628(9) 0.11158(9) -0.30269(7) 0.0281(3) Uani 1 1 d . . .
C30 C -0.26173(8) 0.12642(6) 0.08742(6) 0.0166(2) Uani 1 1 d . . .
C31 C -0.36609(9) 0.11222(8) 0.03913(8) 0.0256(3) Uani 1 1 d . . .
C32 C -0.21977(9) 0.07256(7) 0.16090(8) 0.0202(2) Uani 1 1 d . . .
C33 C -0.25148(9) 0.19435(6) 0.13433(8) 0.0198(2) Uani 1 1 d . . .
C34 C 0.24303(8) 0.14052(7) 0.42840(6) 0.0190(2) Uani 1 1 d . . .
C35 C 0.31864(10) 0.09917(8) 0.47279(8) 0.0298(3) Uani 1 1 d . . .
C36 C 0.39690(10) 0.12435(10) 0.54453(8) 0.0382(4) Uani 1 1 d . . .
C37 C 0.40006(10) 0.18955(9) 0.57125(8) 0.0358(4) Uani 1 1 d . . .
C38 C 0.32557(10) 0.23072(8) 0.52614(8) 0.0289(3) Uani 1 1 d . . .
C39 C 0.24670(8) 0.20635(7) 0.45454(7) 0.0219(2) Uani 1 1 d . . .
C40 C 0.11577(8) 0.05723(6) 0.36417(7) 0.0186(2) Uani 1 1 d . . .
C41 C 0.05021(9) 0.02782(7) 0.28522(8) 0.0223(2) Uani 1 1 d . . .
C42 C 0.00219(10) -0.02781(7) 0.29214(9) 0.0295(3) Uani 1 1 d . . .
C43 C 0.01779(12) -0.05516(8) 0.37730(11) 0.0386(4) Uani 1 1 d . . .
C44 C 0.08154(14) -0.02548(9) 0.45514(10) 0.0450(4) Uani 1 1 d . . .
C45 C 0.13054(12) 0.02972(8) 0.44979(8) 0.0330(3) Uani 1 1 d . . .
C46 C 0.01953(8) 0.28593(6) -0.00204(7) 0.0178(2) Uani 1 1 d . . .
C47 C -0.02384(10) 0.31946(7) -0.08433(7) 0.0231(3) Uani 1 1 d . . .
C48 C -0.11635(10) 0.33398(8) -0.11306(8) 0.0322(3) Uani 1 1 d . . .
C49 C -0.16377(10) 0.31616(9) -0.05911(8) 0.0340(3) Uani 1 1 d . . .
C50 C -0.11557(8) 0.28425(7) 0.02385(7) 0.0221(3) Uani 1 1 d . . .
H3 H 0.4556(10) 0.2799(7) 0.3443(8) 0.021(3) Uiso 1 1 d . . .
H5 H 0.3611(9) 0.1033(7) 0.2259(7) 0.011(3) Uiso 1 1 d . . .
H8 H 0.2841(9) 0.0857(6) 0.0852(7) 0.011(3) Uiso 1 1 d . . .
H9 H 0.1775(9) 0.0197(7) -0.0271(7) 0.014(3) Uiso 1 1 d . . .
H10 H 0.0213(10) 0.0383(7) -0.0702(8) 0.025(4) Uiso 1 1 d . . .
H13 H -0.0929(9) 0.1087(6) -0.1452(7) 0.012(3) Uiso 1 1 d . . .
H15 H -0.3268(9) 0.1117(6) -0.0958(7) 0.010(3) Uiso 1 1 d . . .
H19A H 0.2863(11) 0.3839(8) 0.1513(9) 0.035(4) Uiso 1 1 d . . .
H19B H 0.2395(10) 0.4325(8) 0.1962(8) 0.021(3) Uiso 1 1 d . . .
H19C H 0.1927(10) 0.3686(7) 0.1536(8) 0.024(4) Uiso 1 1 d . . .
H20A H 0.4218(11) 0.3769(8) 0.3898(9) 0.035(4) Uiso 1 1 d . . .
H20B H 0.3789(11) 0.4390(9) 0.3331(9) 0.035(4) Uiso 1 1 d . . .
H20C H 0.4309(11) 0.3889(8) 0.2963(9) 0.035(4) Uiso 1 1 d . . .
H21A H 0.1816(11) 0.3410(8) 0.3112(8) 0.028(4) Uiso 1 1 d . . .
H21B H 0.2298(10) 0.4087(8) 0.3455(8) 0.027(4) Uiso 1 1 d . . .
H21C H 0.2721(10) 0.3467(7) 0.3989(9) 0.027(4) Uiso 1 1 d . . .
H23A H 0.5245(12) 0.1260(9) 0.2183(10) 0.053(5) Uiso 1 1 d . . .
H23B H 0.6279(12) 0.1309(8) 0.3009(9) 0.040(4) Uiso 1 1 d . . .
H23C H 0.5761(12) 0.2031(9) 0.2577(9) 0.041(5) Uiso 1 1 d . . .
H24A H 0.4865(13) 0.0892(9) 0.4257(11) 0.059(5) Uiso 1 1 d . . .
H24B H 0.5847(13) 0.0665(9) 0.4110(10) 0.050(5) Uiso 1 1 d . . .
H24C H 0.4861(13) 0.0546(9) 0.3245(10) 0.047(5) Uiso 1 1 d . . .
H25A H 0.5974(12) 0.2409(9) 0.4062(9) 0.041(5) Uiso 1 1 d . . .
H25B H 0.6392(11) 0.1728(8) 0.4602(9) 0.035(4) Uiso 1 1 d . . .
H25C H 0.5506(12) 0.2043(8) 0.4687(10) 0.044(5) Uiso 1 1 d . . .
H27A H -0.3855(11) 0.1634(8) -0.3382(9) 0.038(4) Uiso 1 1 d . . .
H27B H -0.3138(14) 0.2042(10) -0.2526(11) 0.058(6) Uiso 1 1 d . . .
H27C H -0.3992(12) 0.1596(9) -0.2371(10) 0.047(5) Uiso 1 1 d . . .
H28A H -0.3759(11) 0.0392(8) -0.2262(9) 0.035(4) Uiso 1 1 d . . .
H28B H -0.2797(15) 0.0065(11) -0.2493(11) 0.070(6) Uiso 1 1 d . . .
H28C H -0.3827(12) 0.0399(8) -0.3295(10) 0.043(4) Uiso 1 1 d . . .
H29A H -0.2703(10) 0.1096(7) -0.3691(8) 0.026(4) Uiso 1 1 d . . .
H29B H -0.1824(11) 0.0724(8) -0.2887(9) 0.035(4) Uiso 1 1 d . . .
H29C H -0.1877(11) 0.1578(8) -0.2892(9) 0.038(4) Uiso 1 1 d . . .
H31A H -0.3771(11) 0.0696(8) 0.0112(9) 0.032(4) Uiso 1 1 d . . .
H31B H -0.3973(11) 0.1466(8) -0.0066(9) 0.037(4) Uiso 1 1 d . . .
H31C H -0.3921(10) 0.1112(8) 0.0841(9) 0.032(4) Uiso 1 1 d . . .
H32A H -0.2497(10) 0.0734(7) 0.2049(8) 0.027(4) Uiso 1 1 d . . .
H32B H -0.1549(10) 0.0781(7) 0.1938(7) 0.015(3) Uiso 1 1 d . . .
H32C H -0.2319(10) 0.0297(8) 0.1323(8) 0.029(4) Uiso 1 1 d . . .
H33A H -0.2780(11) 0.2274(8) 0.0904(9) 0.033(4) Uiso 1 1 d . . .
H33B H -0.1885(10) 0.2068(7) 0.1698(8) 0.019(3) Uiso 1 1 d . . .
H33C H -0.2833(10) 0.1932(7) 0.1762(8) 0.023(3) Uiso 1 1 d . . .
H35 H 0.3157(10) 0.0572(8) 0.4553(8) 0.022(4) Uiso 1 1 d . . .
H36 H 0.4470(12) 0.0950(8) 0.5699(9) 0.042(4) Uiso 1 1 d . . .
H37 H 0.4538(13) 0.2057(8) 0.6221(10) 0.047(5) Uiso 1 1 d . . .
H38 H 0.3298(11) 0.2752(8) 0.5424(9) 0.029(4) Uiso 1 1 d . . .
H39 H 0.1954(10) 0.2357(7) 0.4216(8) 0.024(4) Uiso 1 1 d . . .
H41 H 0.0402(10) 0.0475(7) 0.2271(9) 0.029(4) Uiso 1 1 d . . .
H42 H -0.0400(12) -0.0494(8) 0.2409(9) 0.043(4) Uiso 1 1 d . . .
H43 H -0.0158(11) -0.0913(8) 0.3786(9) 0.034(4) Uiso 1 1 d . . .
H44 H 0.0960(14) -0.0443(10) 0.5153(12) 0.068(6) Uiso 1 1 d . . .
H45 H 0.1754(10) 0.0526(8) 0.5042(9) 0.029(4) Uiso 1 1 d . . .
H46 H 0.0823(9) 0.2749(6) 0.0178(7) 0.009(3) Uiso 1 1 d . . .
H47 H 0.0128(10) 0.3309(7) -0.1205(8) 0.027(4) Uiso 1 1 d . . .
H48 H -0.1485(12) 0.3585(9) -0.1703(10) 0.055(5) Uiso 1 1 d . . .
H49 H -0.2267(12) 0.3257(8) -0.0732(9) 0.037(4) Uiso 1 1 d . . .
H50 H -0.1467(9) 0.2731(7) 0.0645(8) 0.019(3) Uiso 1 1 d . . .

loop_
_atom_site_aniso_label
_atom_site_aniso_U_11
_atom_site_aniso_U_22
_atom_site_aniso_U_33
_atom_site_aniso_U_23
_atom_site_aniso_U_13
_atom_site_aniso_U_12
Ta1 0.01052(2) 0.01210(2) 0.01112(2) -0.00088(2) 0.00344(1) 0.00034(2)
Cl1 0.02144(12) 0.01727(14) 0.01927(10) -0.00208(10) 0.01009(9) 0.00333(11)
O1 0.0120(3) 0.0128(4) 0.0163(3) -0.0011(3) 0.0037(3) 0.0001(3)
O2 0.0125(3) 0.0163(4) 0.0121(3) -0.0016(3) 0.0039(2) -0.0007(3)
N1 0.0118(4) 0.0127(5) 0.0123(3) -0.0008(3) 0.0038(3) -0.0012(3)
N2 0.0138(4) 0.0142(5) 0.0129(3) -0.0006(3) 0.0047(3) 0.0007(3)
N3 0.0166(4) 0.0171(5) 0.0152(3) 0.0029(3) 0.0012(3) 0.0002(4)
N4 0.0140(4) 0.0141(5) 0.0148(3) -0.0001(3) 0.0054(3) -0.0002(4)
C1 0.0122(4) 0.0147(6) 0.0139(4) 0.0000(3) 0.0043(3) -0.0001(4)
C2 0.0151(5) 0.0158(6) 0.0171(4) -0.0020(4) 0.0057(4) -0.0017(4)
C3 0.0128(5) 0.0203(6) 0.0204(4) -0.0036(4) 0.0039(4) -0.0034(4)
C4 0.0122(4) 0.0202(6) 0.0192(4) -0.0025(4) 0.0048(4) -0.0016(4)
C5 0.0133(5) 0.0155(6) 0.0185(4) -0.0016(4) 0.0057(4) 0.0004(4)
C6 0.0115(4) 0.0147(6) 0.0142(4) -0.0013(3) 0.0041(3) -0.0014(4)
C7 0.0118(4) 0.0128(5) 0.0140(4) 0.0005(3) 0.0040(3) 0.0005(4)
C8 0.0135(5) 0.0187(6) 0.0185(4) -0.0018(4) 0.0060(4) 0.0013(4)
C9 0.0175(5) 0.0173(6) 0.0177(4) -0.0040(4) 0.0073(4) 0.0016(4)
C10 0.0157(5) 0.0162(6) 0.0140(4) -0.0030(4) 0.0041(4) -0.0011(4)
C11 0.0125(4) 0.0136(6) 0.0121(4) -0.0002(3) 0.0043(3) -0.0013(4)
C12 0.0115(4) 0.0128(5) 0.0149(4) -0.0010(3) 0.0038(3) -0.0005(4)
C13 0.0142(5) 0.0145(6) 0.0139(4) -0.0014(3) 0.0039(3) -0.0005(4)
C14 0.0140(5) 0.0138(6) 0.0156(4) -0.0006(4) 0.0023(3) -0.0005(4)
C15 0.0120(5) 0.0159(6) 0.0186(4) -0.0006(4) 0.0032(4) -0.0010(4)
C16 0.0129(4) 0.0135(6) 0.0168(4) -0.0005(4) 0.0053(3) -0.0006(4)
C17 0.0125(4) 0.0119(5) 0.0136(4) -0.0005(3) 0.0031(3) -0.0005(4)
C18 0.0183(5) 0.0137(6) 0.0231(5) -0.0025(4) 0.0047(4) -0.0028(4)
C19 0.0304(7) 0.0161(7) 0.0279(6) 0.0013(5) 0.0089(5) -0.0015(6)
C20 0.0236(6) 0.0189(8) 0.0454(8) -0.0083(6) 0.0052(6) -0.0050(6)
C21 0.0297(7) 0.0177(7) 0.0265(5) -0.0063(5) 0.0123(5) -0.0010(5)
C22 0.0114(5) 0.0222(7) 0.0256(5) -0.0046(4) 0.0036(4) -0.0004(4)
C23 0.0193(6) 0.0477(11) 0.0349(6) -0.0087(6) 0.0110(5) 0.0022(7)
C24 0.0190(6) 0.0309(9) 0.0538(9) 0.0092(7) 0.0024(6) 0.0041(6)
C25 0.0177(6) 0.0393(10) 0.0283(6) -0.0106(6) -0.0016(5) 0.0048(6)
C26 0.0143(5) 0.0225(7) 0.0143(4) -0.0009(4) 0.0011(3) -0.0023(4)
C27 0.0260(7) 0.0442(10) 0.0240(6) 0.0087(6) 0.0051(5) 0.0106(7)
C28 0.0477(10) 0.0381(10) 0.0215(6) -0.0040(6) 0.0034(6) -0.0230(8)
C29 0.0221(6) 0.0420(10) 0.0168(5) -0.0003(5) 0.0038(4) 0.0010(6)
C30 0.0138(5) 0.0175(6) 0.0190(4) -0.0016(4) 0.0069(4) -0.0009(4)
C31 0.0161(5) 0.0371(9) 0.0252(5) -0.0043(5) 0.0099(4) -0.0054(6)
C32 0.0248(6) 0.0179(7) 0.0220(5) -0.0002(4) 0.0134(5) -0.0010(5)
C33 0.0190(5) 0.0185(7) 0.0246(5) -0.0013(4) 0.0114(4) 0.0021(5)
C34 0.0144(5) 0.0269(7) 0.0134(4) 0.0014(4) 0.0029(4) 0.0007(5)
C35 0.0243(6) 0.0371(9) 0.0224(5) -0.0006(5) 0.0031(5) 0.0107(6)
C36 0.0188(6) 0.0623(12) 0.0251(6) 0.0023(6) -0.0004(5) 0.0139(7)
C37 0.0188(6) 0.0605(12) 0.0212(5) -0.0039(6) 0.0004(5) -0.0058(6)
C38 0.0259(7) 0.0367(9) 0.0209(5) -0.0045(5) 0.0057(5) -0.0112(6)
C39 0.0177(5) 0.0270(7) 0.0176(4) 0.0011(5) 0.0032(4) -0.0030(5)
C40 0.0207(5) 0.0150(6) 0.0218(5) 0.0023(4) 0.0101(4) 0.0029(5)
C41 0.0204(6) 0.0179(7) 0.0262(5) 0.0026(4) 0.0064(4) -0.0001(5)
C42 0.0242(6) 0.0184(7) 0.0428(7) 0.0016(5) 0.0097(6) -0.0004(5)
C43 0.0463(10) 0.0199(8) 0.0599(9) 0.0053(7) 0.0318(8) -0.0058(7)
C44 0.0757(13) 0.0305(9) 0.0384(7) 0.0082(6) 0.0327(8) -0.0067(9)
C45 0.0527(10) 0.0248(8) 0.0232(5) 0.0031(5) 0.0166(6) -0.0028(7)
C46 0.0188(5) 0.0180(6) 0.0179(4) -0.0018(4) 0.0087(4) -0.0006(5)
C47 0.0311(7) 0.0238(7) 0.0158(4) -0.0002(4) 0.0108(4) -0.0027(5)
C48 0.0315(7) 0.0422(10) 0.0177(5) 0.0097(5) 0.0039(5) 0.0053(7)
C49 0.0184(6) 0.0493(10) 0.0287(6) 0.0147(6) 0.0030(5) 0.0085(6)
C50 0.0158(5) 0.0288(8) 0.0210(5) 0.0055(4) 0.0066(4) 0.0027(5)

loop_
_atom_type_symbol
_atom_type_description
_atom_type_scat_dispersion_real
_atom_type_scat_dispersion_imag
_atom_type_scat_source
C C 0.0033 0.0016 'International Tables Vol C Tables 4.2.6.8 and 6.1.1.4'
H H 0.0000 0.0000 'International Tables Vol C Tables 4.2.6.8 and 6.1.1.4'
N N 0.0061 0.0033 'International Tables Vol C Tables 4.2.6.8 and 6.1.1.4'
O O 0.0106 0.0060 'International Tables Vol C Tables 4.2.6.8 and 6.1.1.4'
Cl Cl 0.1484 0.1585 'International Tables Vol C Tables 4.2.6.8 and 6.1.1.4'
Ta Ta -0.7052 6.5227 'International Tables Vol C Tables 4.2.6.8 and 6.1.1.4'

loop_
_geom_angle_atom_site_label_1
_geom_angle_atom_site_label_2
_geom_angle_atom_site_label_3
_geom_angle
_geom_angle_site_symmetry_1
_geom_angle_site_symmetry_3
_geom_angle_publ_flag
N2 Ta1 O1 98.81(4) . . yes
N2 Ta1 O2 97.34(4) . . yes
O1 Ta1 O2 155.33(3) . . yes
N2 Ta1 N1 91.85(4) . . yes
O1 Ta1 N1 79.40(3) . . yes
O2 Ta1 N1 81.56(3) . . yes
N2 Ta1 N4 174.40(4) . . yes
O1 Ta1 N4 78.29(3) . . yes
O2 Ta1 N4 83.93(3) . . yes
N1 Ta1 N4 82.93(3) . . yes
N2 Ta1 Cl1 100.20(3) . . yes
O1 Ta1 Cl1 96.48(2) . . yes
O2 Ta1 Cl1 98.88(2) . . yes
N1 Ta1 Cl1 167.76(2) . . yes
N4 Ta1 Cl1 84.96(2) . . yes
C1 O1 Ta1 122.67(7) . . ?
C17 O2 Ta1 130.68(6) . . ?
C7 N1 C11 119.42(9) . . ?
C7 N1 Ta1 118.11(6) . . ?
C11 N1 Ta1 122.28(7) . . ?
N3 N2 Ta1 174.63(8) . . ?
N2 N3 C40 116.90(9) . . ?
N2 N3 C34 117.37(10) . . ?
C40 N3 C34 123.11(9) . . ?
C50 N4 C46 117.81(9) . . ?
C50 N4 Ta1 120.81(7) . . ?
C46 N4 Ta1 121.32(7) . . ?
O1 C1 C6 118.90(9) . . ?
O1 C1 C2 120.32(10) . . ?
C6 C1 C2 120.77(10) . . ?
C3 C2 C1 116.71(11) . . ?
C3 C2 C18 122.08(10) . . ?
C1 C2 C18 121.21(10) . . ?
C2 C3 C4 124.01(10) . . ?
C2 C3 H3 118.7(8) . . ?
C4 C3 H3 117.3(8) . . ?
C5 C4 C3 117.12(10) . . ?
C5 C4 C22 120.40(11) . . ?
C3 C4 C22 122.38(10) . . ?
C4 C5 C6 121.92(11) . . ?
C4 C5 H5 119.3(7) . . ?
C6 C5 H5 118.8(7) . . ?
C5 C6 C1 118.74(9) . . ?
C5 C6 C7 118.97(10) . . ?
C1 C6 C7 121.90(9) . . ?
N1 C7 C8 120.43(9) . . ?
N1 C7 C6 121.79(9) . . ?
C8 C7 C6 117.71(10) . . ?
C9 C8 C7 120.09(10) . . ?
C9 C8 H8 119.8(7) . . ?
C7 C8 H8 120.1(7) . . ?
C10 C9 C8 119.04(11) . . ?
C10 C9 H9 121.1(8) . . ?
C8 C9 H9 119.8(8) . . ?
C9 C10 C11 120.54(10) . . ?
C9 C10 H10 118.9(9) . . ?
C11 C10 H10 120.5(9) . . ?
N1 C11 C10 120.18(10) . . ?
N1 C11 C12 122.48(9) . . ?
C10 C11 C12 117.28(9) . . ?
C17 C12 C13 118.78(9) . . ?
C17 C12 C11 122.91(8) . . ?
C13 C12 C11 118.12(9) . . ?
C14 C13 C12 121.63(9) . . ?
C14 C13 H13 121.2(7) . . ?
C12 C13 H13 117.1(7) . . ?
C13 C14 C15 117.55(8) . . ?
C13 C14 C26 123.06(9) . . ?
C15 C14 C26 119.39(9) . . ?
C16 C15 C14 123.50(10) . . ?
C16 C15 H15 118.1(6) . . ?
C14 C15 H15 118.3(6) . . ?
C15 C16 C17 116.85(9) . . ?
C15 C16 C30 121.12(9) . . ?
C17 C16 C30 122.03(8) . . ?
O2 C17 C12 118.26(9) . . ?
O2 C17 C16 120.95(9) . . ?
C12 C17 C16 120.78(8) . . ?
C20 C18 C2 111.78(11) . . ?
C20 C18 C19 106.96(11) . . ?
C2 C18 C19 110.27(9) . . ?
C20 C18 C21 107.72(10) . . ?
C2 C18 C21 110.70(10) . . ?
C19 C18 C21 109.29(11) . . ?
C18 C19 H19A 109.1(9) . . ?
C18 C19 H19B 108.0(7) . . ?
H19A C19 H19B 111.1(13) . . ?
C18 C19 H19C 111.6(8) . . ?
H19A C19 H19C 108.1(12) . . ?
H19B C19 H19C 109.0(13) . . ?
C18 C20 H20A 110.9(10) . . ?
C18 C20 H20B 110.5(9) . . ?
H20A C20 H20B 107.4(12) . . ?
C18 C20 H20C 111.5(9) . . ?
H20A C20 H20C 109.9(13) . . ?
H20B C20 H20C 106.5(13) . . ?
C18 C21 H21A 112.1(8) . . ?
C18 C21 H21B 110.3(8) . . ?
H21A C21 H21B 109.4(13) . . ?
C18 C21 H21C 111.1(9) . . ?
H21A C21 H21C 108.6(12) . . ?
H21B C21 H21C 105.1(11) . . ?
C23 C22 C25 109.68(11) . . ?
C23 C22 C4 108.90(10) . . ?
C25 C22 C4 111.40(10) . . ?
C23 C22 C24 108.72(13) . . ?
C25 C22 C24 106.89(11) . . ?
C4 C22 C24 111.19(10) . . ?
C22 C23 H23A 109.0(10) . . ?
C22 C23 H23B 109.1(8) . . ?
H23A C23 H23B 108.3(13) . . ?
C22 C23 H23C 106.0(8) . . ?
H23A C23 H23C 115.9(12) . . ?
H23B C23 H23C 108.3(13) . . ?
C22 C24 H24A 107.5(11) . . ?
C22 C24 H24B 110.6(10) . . ?
H24A C24 H24B 109.2(13) . . ?
C22 C24 H24C 110.1(9) . . ?
H24A C24 H24C 115.9(14) . . ?
H24B C24 H24C 103.4(13) . . ?
C22 C25 H25A 110.9(8) . . ?
C22 C25 H25B 108.6(9) . . ?
H25A C25 H25B 110.9(14) . . ?
C22 C25 H25C 110.0(10) . . ?
H25A C25 H25C 110.0(14) . . ?
H25B C25 H25C 106.3(12) . . ?
C28 C26 C27 109.66(13) . . ?
C28 C26 C29 108.91(11) . . ?
C27 C26 C29 107.18(11) . . ?
C28 C26 C14 109.70(10) . . ?
C27 C26 C14 109.02(10) . . ?
C29 C26 C14 112.32(9) . . ?
C26 C27 H27A 107.3(9) . . ?
C26 C27 H27B 104.7(12) . . ?
H27A C27 H27B 106.8(13) . . ?
C26 C27 H27C 111.3(9) . . ?
H27A C27 H27C 111.8(13) . . ?
H27B C27 H27C 114.4(14) . . ?
C26 C28 H28A 108.9(9) . . ?
C26 C28 H28B 101.8(11) . . ?
H28A C28 H28B 121.7(13) . . ?
C26 C28 H28C 109.6(9) . . ?
H28A C28 H28C 102.2(12) . . ?
H28B C28 H28C 112.4(13) . . ?
C26 C29 H29A 108.9(8) . . ?
C26 C29 H29B 108.3(8) . . ?
H29A C29 H29B 108.8(11) . . ?
C26 C29 H29C 110.2(8) . . ?
H29A C29 H29C 109.8(11) . . ?
H29B C29 H29C 110.7(12) . . ?
C31 C30 C32 107.38(10) . . ?
C31 C30 C33 107.27(10) . . ?
C32 C30 C33 109.58(9) . . ?
C31 C30 C16 112.02(8) . . ?
C32 C30 C16 109.21(9) . . ?
C33 C30 C16 111.29(10) . . ?
C30 C31 H31A 111.4(9) . . ?
C30 C31 H31B 111.0(9) . . ?
H31A C31 H31B 110.6(12) . . ?
C30 C31 H31C 108.4(9) . . ?
H31A C31 H31C 106.0(13) . . ?
H31B C31 H31C 109.4(13) . . ?
C30 C32 H32A 110.1(8) . . ?
C30 C32 H32B 112.2(8) . . ?
H32A C32 H32B 108.3(10) . . ?
C30 C32 H32C 109.7(8) . . ?
H32A C32 H32C 106.7(12) . . ?
H32B C32 H32C 109.7(12) . . ?
C30 C33 H33A 110.3(9) . . ?
C30 C33 H33B 113.9(8) . . ?
H33A C33 H33B 107.6(12) . . ?
C30 C33 H33C 108.8(8) . . ?
H33A C33 H33C 109.1(12) . . ?
H33B C33 H33C 106.9(10) . . ?
C39 C34 C35 119.88(11) . . ?
C39 C34 N3 120.23(10) . . ?
C35 C34 N3 119.89(12) . . ?
C34 C35 C36 119.33(15) . . ?
C34 C35 H35 119.2(9) . . ?
C36 C35 H35 121.5(9) . . ?
C37 C36 C35 120.77(14) . . ?
C37 C36 H36 123.4(10) . . ?
C35 C36 H36 115.7(10) . . ?
C38 C37 C36 119.78(12) . . ?
C38 C37 H37 120.6(10) . . ?
C36 C37 H37 119.6(10) . . ?
C37 C38 C39 120.22(15) . . ?
C37 C38 H38 119.1(9) . . ?
C39 C38 H38 120.7(9) . . ?
C34 C39 C38 120.01(12) . . ?
C34 C39 H39 119.9(8) . . ?
C38 C39 H39 120.0(9) . . ?
C45 C40 C41 118.71(12) . . ?
C45 C40 N3 121.74(11) . . ?
C41 C40 N3 119.50(9) . . ?
C42 C41 C40 120.42(11) . . ?
C42 C41 H41 121.7(9) . . ?
C40 C41 H41 117.9(9) . . ?
C41 C42 C43 120.55(13) . . ?
C41 C42 H42 122.4(10) . . ?
C43 C42 H42 117.0(10) . . ?
C44 C43 C42 118.89(14) . . ?
C44 C43 H43 123.6(9) . . ?
C42 C43 H43 117.5(9) . . ?
C45 C44 C43 121.52(13) . . ?
C45 C44 H44 117.4(12) . . ?
C43 C44 H44 121.0(12) . . ?
C44 C45 C40 119.91(13) . . ?
C44 C45 H45 123.4(8) . . ?
C40 C45 H45 116.7(8) . . ?
N4 C46 C47 122.59(11) . . ?
N4 C46 H46 117.7(7) . . ?
C47 C46 H46 119.7(7) . . ?
C48 C47 C46 118.80(11) . . ?
C48 C47 H47 122.5(8) . . ?
C46 C47 H47 118.7(8) . . ?
C47 C48 C49 119.52(11) . . ?
C47 C48 H48 120.6(10) . . ?
C49 C48 H48 119.9(10) . . ?
C48 C49 C50 118.80(13) . . ?
C48 C49 H49 124.5(9) . . ?
C50 C49 H49 116.6(9) . . ?
N4 C50 C49 122.44(11) . . ?
N4 C50 H50 117.2(8) . . ?
C49 C50 H50 120.3(8) . . ?

loop_
_geom_bond_atom_site_label_1
_geom_bond_atom_site_label_2
_geom_bond_distance
_geom_bond_site_symmetry_2
_geom_bond_publ_flag
Ta1 N2 1.7925(8) . yes
Ta1 O1 1.9763(8) . yes
Ta1 O2 1.9856(8) . yes
Ta1 N1 2.2457(9) . yes
Ta1 N4 2.3598(8) . yes
Ta1 Cl1 2.4010(3) . yes
O1 C1 1.3454(13) . ?
O2 C17 1.3523(11) . ?
N1 C7 1.3705(13) . ?
N1 C11 1.3767(12) . ?
N2 N3 1.3546(12) . ?
N3 C40 1.4135(16) . ?
N3 C34 1.4254(14) . ?
N4 C50 1.3367(14) . ?
N4 C46 1.3497(14) . ?
C1 C6 1.4076(16) . ?
C1 C2 1.4180(15) . ?
C2 C3 1.3939(16) . ?
C2 C18 1.5373(16) . ?
C3 C4 1.4002(18) . ?
C3 H3 0.958(14) . ?
C4 C5 1.3888(15) . ?
C4 C22 1.5355(16) . ?
C5 C6 1.4039(15) . ?
C5 H5 0.956(13) . ?
C6 C7 1.4927(14) . ?
C7 C8 1.3958(15) . ?
C8 C9 1.3867(15) . ?
C8 H8 0.947(13) . ?
C9 C10 1.3719(16) . ?
C9 H9 0.925(13) . ?
C10 C11 1.3955(15) . ?
C10 H10 0.916(13) . ?
C11 C12 1.4801(14) . ?
C12 C17 1.4067(14) . ?
C12 C13 1.4130(13) . ?
C13 C14 1.3752(15) . ?
C13 H13 0.948(11) . ?
C14 C15 1.4086(15) . ?
C14 C26 1.5417(13) . ?
C15 C16 1.3971(13) . ?
C15 H15 0.931(12) . ?
C16 C17 1.4114(14) . ?
C16 C30 1.5437(14) . ?
C18 C20 1.5341(18) . ?
C18 C19 1.5394(16) . ?
C18 C21 1.5381(17) . ?
C19 H19A 0.947(15) . ?
C19 H19B 0.935(15) . ?
C19 H19C 0.915(15) . ?
C20 H20A 0.938(14) . ?
C20 H20B 0.967(17) . ?
C20 H20C 0.964(15) . ?
C21 H21A 0.953(15) . ?
C21 H21B 0.951(16) . ?
C21 H21C 0.951(13) . ?
C22 C23 1.5260(18) . ?
C22 C25 1.5366(17) . ?
C22 C24 1.539(2) . ?
C23 H23A 1.006(17) . ?
C23 H23B 1.009(17) . ?
C23 H23C 1.062(17) . ?
C24 H24A 1.036(18) . ?
C24 H24B 1.052(18) . ?
C24 H24C 1.020(16) . ?
C25 H25A 0.985(17) . ?
C25 H25B 0.977(16) . ?
C25 H25C 0.991(16) . ?
C26 C28 1.5214(19) . ?
C26 C27 1.5360(19) . ?
C26 C29 1.5362(17) . ?
C27 H27A 1.010(13) . ?
C27 H27B 0.99(2) . ?
C27 H27C 1.037(17) . ?
C28 H28A 1.004(15) . ?
C28 H28B 1.06(2) . ?
C28 H28C 1.043(14) . ?
C29 H29A 1.005(12) . ?
C29 H29B 1.013(17) . ?
C29 H29C 1.086(17) . ?
C30 C31 1.5312(16) . ?
C30 C32 1.5381(17) . ?
C30 C33 1.5385(17) . ?
C31 H31A 0.953(16) . ?
C31 H31B 0.982(16) . ?
C31 H31C 0.947(14) . ?
C32 H32A 0.977(13) . ?
C32 H32B 0.947(13) . ?
C32 H32C 0.961(16) . ?
C33 H33A 0.935(15) . ?
C33 H33B 0.955(14) . ?
C33 H33C 0.970(13) . ?
C34 C39 1.3878(18) . ?
C34 C35 1.3908(18) . ?
C35 C36 1.397(2) . ?
C35 H35 0.887(14) . ?
C36 C37 1.379(2) . ?
C36 H36 0.938(17) . ?
C37 C38 1.380(2) . ?
C37 H37 0.964(17) . ?
C38 C39 1.3951(16) . ?
C38 H38 0.930(16) . ?
C39 H39 0.968(14) . ?
C40 C45 1.3954(15) . ?
C40 C41 1.3984(16) . ?
C41 C42 1.3794(19) . ?
C41 H41 0.956(13) . ?
C42 C43 1.385(2) . ?
C42 H42 0.928(16) . ?
C43 C44 1.380(2) . ?
C43 H43 0.904(16) . ?
C44 C45 1.374(2) . ?
C44 H44 0.965(17) . ?
C45 H45 0.986(14) . ?
C46 C47 1.3849(15) . ?
C46 H46 0.932(13) . ?
C47 C48 1.3653(19) . ?
C47 H47 0.981(14) . ?
C48 C49 1.378(2) . ?
C48 H48 0.980(16) . ?
C49 C50 1.3881(16) . ?
C49 H49 0.938(17) . ?
C50 H50 0.972(12) . ?
